data_4509692
loop_
_publ_author_name
'Li, Lili'
'Liu, Bin'
'Xue, Ganglin'
'Hu, Huaiming'
'Fu, Feng'
'Wang, Jiwu'

_publ_section_title
;
 Three Hybrid Organic&#x2212;Inorganic Assemblies Based on Different
 Arsenatomolybdates and CuII&#x2212;Organic Units
;
_journal_issue 12
_journal_name_full 'Crystal Growth &amp; Design'
_journal_page_first 5206
_journal_paper_doi 10.1021/cg9006718
_journal_volume 9
_journal_year 2009
_chemical_formula_sum 'C72 H108 As18 Cu9 Mo18 N48 O96'
_chemical_formula_weight 6829.40
_chemical_name_systematic
; 
 ? 
;
_space_group_IT_number 147
_symmetry_cell_setting hexagonal
_symmetry_space_group_name_Hall '-P 3'
_symmetry_space_group_name_H-M 'P -3'
_atom_sites_solution_hydrogens geom
_atom_sites_solution_primary direct
_atom_sites_solution_secondary difmap
_audit_creation_method SHELXL-97
_cell_angle_alpha 90.00
_cell_angle_beta 90.00
_cell_angle_gamma 120.00
_cell_formula_units_Z 1
_cell_length_a 22.7883(16)
_cell_length_b 22.7883(16)
_cell_length_c 9.3807(14)
_cell_measurement_temperature 293(2)
_cell_volume 4218.8(8)
_computing_cell_refinement 'Bruker SMART'
_computing_data_collection 'Bruker SMART'
_computing_data_reduction 'Bruker SAINT'
_computing_molecular_graphics 'Bruker SHELXTL'
_computing_publication_material 'Bruker SHELXTL'
_computing_structure_refinement 'SHELXL-97 (Sheldrick, 1997)'
_computing_structure_solution 'SHELXS-97 (Sheldrick, 1990)'
_diffrn_ambient_temperature 293(2)
_diffrn_measured_fraction_theta_full 0.980
_diffrn_measured_fraction_theta_max 0.980
_diffrn_measurement_device_type 'CCD area detector'
_diffrn_measurement_method 'phi and omega scans'
_diffrn_radiation_monochromator graphite
_diffrn_radiation_source 'fine-focus sealed tube'
_diffrn_radiation_type MoK\a
_diffrn_radiation_wavelength 0.71073
_diffrn_reflns_av_R_equivalents 0.0574
_diffrn_reflns_av_sigmaI/netI 0.0567
_diffrn_reflns_limit_h_max 27
_diffrn_reflns_limit_h_min -19
_diffrn_reflns_limit_k_max 23
_diffrn_reflns_limit_k_min -27
_diffrn_reflns_limit_l_max 11
_diffrn_reflns_limit_l_min -11
_diffrn_reflns_number 20751
_diffrn_reflns_theta_full 25.05
_diffrn_reflns_theta_max 25.05
_diffrn_reflns_theta_min 1.79
_exptl_absorpt_coefficient_mu 6.010
_exptl_absorpt_correction_T_max 0.548
_exptl_absorpt_correction_T_min 0.398
_exptl_absorpt_correction_type multi-scan
_exptl_absorpt_process_details sadabs
_exptl_crystal_colour blue
_exptl_crystal_density_diffrn 2.688
_exptl_crystal_density_method 'not measured'
_exptl_crystal_description block
_exptl_crystal_F_000 3255
_exptl_crystal_size_max 0.16
_exptl_crystal_size_mid 0.14
_exptl_crystal_size_min 0.10
_refine_diff_density_max 1.491
_refine_diff_density_min -1.093
_refine_diff_density_rms 0.156
_refine_ls_extinction_coef 0.00002(3)
_refine_ls_extinction_expression Fc^*^=kFc[1+0.001xFc^2^\l^3^/sin(2\q)]^-1/4^
_refine_ls_extinction_method none
_refine_ls_goodness_of_fit_ref 0.960
_refine_ls_hydrogen_treatment constr
_refine_ls_matrix_type full
_refine_ls_number_parameters 394
_refine_ls_number_reflns 4889
_refine_ls_number_restraints 0
_refine_ls_restrained_S_all 0.960
_refine_ls_R_factor_all 0.0638
_refine_ls_R_factor_gt 0.0383
_refine_ls_shift/su_max 0.001
_refine_ls_shift/su_mean 0.000
_refine_ls_structure_factor_coef Fsqd
_refine_ls_weighting_details 'calc w=1/[\s^2^(Fo^2^)+(0.0478P)^2^+0.0000P] where P=(Fo^2^+2Fc^2^)/3'
_refine_ls_weighting_scheme calc
_refine_ls_wR_factor_gt 0.0866
_refine_ls_wR_factor_ref 0.0928
_reflns_number_gt 3237
_reflns_number_total 4889
_reflns_threshold_expression >2sigma(I)
_cod_data_source_file cg9006718sup2.cif
_cod_data_source_block xb2311m
_cod_depositor_comments
;
The following automatic conversions were performed:

'_refine_ls_hydrogen_treatment' value 'constrn' was replaced with the
value 'constr' as specified in the replacement file
'src/cod-tools/trunk/data/replacement-values/replacement_values.lst'.

Automatic conversion script
Id: cif_fix_values 5376 2017-05-30 11:51:03Z andrius 
;
_cod_original_sg_symbol_H-M p-3
_cod_database_code 4509692

loop_
_symmetry_equiv_pos_as_xyz
'x, y, z'
'-y, x-y, z'
'-x+y, -x, z'
'-x, -y, -z'
'y, -x+y, -z'
'x-y, x, -z'

loop_
_atom_site_label
_atom_site_type_symbol
_atom_site_fract_x
_atom_site_fract_y
_atom_site_fract_z
_atom_site_U_iso_or_equiv
_atom_site_adp_type
_atom_site_occupancy
_atom_site_symmetry_multiplicity
_atom_site_calc_flag
_atom_site_refinement_flags
Mo1 Mo 0.12600(3) 0.16364(3) 0.99870(6) 0.02222(16) Uani 1 1 d .
Mo2 Mo 0.41900(3) 0.58283(3) 0.41955(6) 0.01979(16) Uani 1 1 d .
Mo3 Mo 0.50319(3) 0.75211(3) 0.42591(6) 0.01856(15) Uani 1 1 d .
Cu1 Cu 0.0000 0.0000 1.0000 0.0199(4) Uani 1 6 d S
Cu2 Cu 0.3333 0.6667 0.42133(14) 0.0167(3) Uani 1 3 d S
Cu3 Cu 0.64961(4) 0.85942(4) 0.71954(9) 0.0293(2) Uani 1 1 d .
As1 As 0.03387(4) 0.09377(4) 0.69146(8) 0.0371(2) Uani 1 1 d .
As2 As 0.41700(4) 0.66917(4) 0.11102(8) 0.0329(2) Uani 1 1 d .
As3 As 0.41464(4) 0.75018(4) 0.73246(8) 0.0309(2) Uani 1 1 d .
O1 O 0.0298(2) 0.0877(2) 0.8827(5) 0.0279(11) Uani 1 1 d .
O2 O -0.0497(3) 0.0288(2) 0.6545(5) 0.0388(13) Uani 1 1 d .
O3 O 0.0505(2) 0.1658(2) 1.0888(5) 0.0261(11) Uani 1 1 d .
O4 O 0.1493(2) 0.2245(2) 0.8703(5) 0.0392(13) Uani 1 1 d .
O5 O 0.1790(2) 0.2027(2) 1.1391(5) 0.0394(13) Uani 1 1 d .
O6 O 0.4117(2) 0.6687(2) 0.3033(5) 0.0240(10) Uani 1 1 d .
O7 O 0.4096(2) 0.7447(2) 0.5385(5) 0.0235(10) Uani 1 1 d .
O8 O 0.3313(2) 0.7348(2) 0.7708(5) 0.0338(12) Uani 1 1 d .
O9 O 0.3362(2) 0.5996(2) 0.0750(5) 0.0354(12) Uani 1 1 d .
O10 O 0.3331(2) 0.5216(2) 0.3315(4) 0.0204(10) Uani 1 1 d .
O11 O 0.4683(2) 0.5818(2) 0.2830(5) 0.0331(12) Uani 1 1 d .
O12 O 0.4242(2) 0.5329(2) 0.5485(5) 0.0382(13) Uani 1 1 d .
O13 O 0.4785(2) 0.6670(2) 0.5121(4) 0.0234(10) Uani 1 1 d .
O14 O 0.5581(2) 0.7569(2) 0.2953(5) 0.0321(12) Uani 1 1 d .
O15 O 0.5530(2) 0.8024(2) 0.5624(5) 0.0293(11) Uani 1 1 d .
O16 O 0.5082(3) 0.5284(3) 0.7579(7) 0.0581(16) Uani 1 1 d .
C1 C 0.7212(4) 0.8797(4) 0.4396(9) 0.045(2) Uani 1 1 d .
H1 H 0.7027 0.9046 0.4017 0.054 Uiso 1 1 calc R
C2 C 0.7806(4) 0.8296(4) 0.4568(10) 0.049(2) Uani 1 1 d .
H2 H 0.8099 0.8135 0.4366 0.059 Uiso 1 1 calc R
C3 C 0.7444(4) 0.8194(4) 0.5763(9) 0.043(2) Uani 1 1 d .
H3 H 0.7445 0.7943 0.6542 0.051 Uiso 1 1 calc R
C4 C 0.5827(4) 0.7121(4) 0.7764(8) 0.0383(19) Uani 1 1 d .
H4 H 0.5482 0.7039 0.7126 0.046 Uiso 1 1 calc R
C5 C 0.6463(4) 0.6964(4) 0.9265(10) 0.055(2) Uani 1 1 d .
H5 H 0.6642 0.6764 0.9853 0.066 Uiso 1 1 calc R
C6 C 0.6711(4) 0.7618(4) 0.9030(8) 0.041(2) Uani 1 1 d .
H6 H 0.7103 0.7962 0.9449 0.050 Uiso 1 1 calc R
C7 C 0.7027(4) 1.0058(4) 0.7126(9) 0.043(2) Uani 1 1 d .
H7 H 0.7299 1.0116 0.7914 0.051 Uiso 1 1 calc R
C8 C 0.6508(5) 1.0277(4) 0.5443(10) 0.056(2) Uani 1 1 d .
H8 H 0.6357 1.0499 0.4842 0.067 Uiso 1 1 calc R
C9 C 0.6345(4) 0.9622(4) 0.5393(9) 0.044(2) Uani 1 1 d .
H9 H 0.6045 0.9306 0.4743 0.052 Uiso 1 1 calc R
C10 C 0.5830(4) 0.8463(4) 1.0046(9) 0.044(2) Uani 1 1 d .
H10 H 0.5998 0.8198 1.0419 0.053 Uiso 1 1 calc R
C11 C 0.5276(4) 0.9003(4) 0.9883(9) 0.042(2) Uani 1 1 d .
H11 H 0.5002 0.9186 1.0090 0.051 Uiso 1 1 calc R
C12 C 0.5606(4) 0.9057(4) 0.8657(8) 0.0379(19) Uani 1 1 d .
H12 H 0.5594 0.9290 0.7855 0.045 Uiso 1 1 calc R
N1 N 0.7069(3) 0.8517(3) 0.5664(6) 0.0336(15) Uani 1 1 d .
N2 N 0.7656(3) 0.8679(3) 0.3724(7) 0.0455(18) Uani 1 1 d .
H2A H 0.7820 0.8824 0.2888 0.055 Uiso 1 1 calc R
N3 N 0.6317(3) 0.7721(3) 0.8094(6) 0.0291(14) Uani 1 1 d .
N4 N 0.5880(3) 0.6642(3) 0.8449(7) 0.0446(17) Uani 1 1 d .
H4A H 0.5604 0.6212 0.8396 0.054 Uiso 1 1 calc R
N5 N 0.6681(3) 0.9487(3) 0.6435(6) 0.0334(15) Uani 1 1 d .
N6 N 0.6942(4) 1.0545(3) 0.6562(9) 0.055(2) Uani 1 1 d .
H6A H 0.7128 1.0957 0.6853 0.067 Uiso 1 1 calc R
N7 N 0.5964(3) 0.8720(3) 0.8750(6) 0.0334(15) Uani 1 1 d .
N8 N 0.5432(3) 0.8622(3) 1.0753(7) 0.0451(17) Uani 1 1 d .
H8A H 0.5294 0.8507 1.1615 0.054 Uiso 1 1 calc R

loop_
_atom_site_aniso_label
_atom_site_aniso_U_11
_atom_site_aniso_U_22
_atom_site_aniso_U_33
_atom_site_aniso_U_23
_atom_site_aniso_U_13
_atom_site_aniso_U_12
Mo1 0.0199(3) 0.0192(3) 0.0264(3) -0.0002(3) 0.0009(3) 0.0089(3)
Mo2 0.0173(3) 0.0169(3) 0.0265(4) -0.0024(2) -0.0031(2) 0.0096(3)
Mo3 0.0149(3) 0.0176(3) 0.0228(3) 0.0001(2) -0.0002(2) 0.0078(2)
Cu1 0.0181(6) 0.0181(6) 0.0234(11) 0.000 0.000 0.0090(3)
Cu2 0.0154(4) 0.0154(4) 0.0194(7) 0.000 0.000 0.0077(2)
Cu3 0.0389(5) 0.0215(5) 0.0290(5) 0.0057(4) 0.0070(4) 0.0162(4)
As1 0.0436(5) 0.0343(5) 0.0326(5) 0.0019(4) 0.0001(4) 0.0188(4)
As2 0.0331(4) 0.0376(5) 0.0295(5) -0.0011(3) -0.0001(3) 0.0189(4)
As3 0.0302(4) 0.0297(4) 0.0286(4) -0.0018(3) 0.0000(3) 0.0120(4)
O1 0.018(2) 0.024(3) 0.039(3) -0.002(2) -0.004(2) 0.008(2)
O2 0.050(3) 0.047(3) 0.029(3) 0.006(2) 0.003(2) 0.032(3)
O3 0.021(2) 0.029(3) 0.027(3) -0.007(2) -0.003(2) 0.012(2)
O4 0.037(3) 0.032(3) 0.048(3) 0.015(2) 0.012(2) 0.017(2)
O5 0.033(3) 0.042(3) 0.041(3) -0.017(2) -0.009(2) 0.017(3)
O6 0.022(2) 0.022(2) 0.029(3) 0.000(2) -0.001(2) 0.012(2)
O7 0.021(2) 0.021(2) 0.032(3) 0.005(2) 0.005(2) 0.013(2)
O8 0.040(3) 0.040(3) 0.029(3) 0.006(2) 0.008(2) 0.026(3)
O9 0.046(3) 0.038(3) 0.025(3) 0.001(2) 0.005(2) 0.023(3)
O10 0.018(2) 0.022(2) 0.021(3) -0.0081(19) -0.0014(19) 0.010(2)
O11 0.024(3) 0.028(3) 0.049(3) -0.005(2) 0.009(2) 0.015(2)
O12 0.044(3) 0.026(3) 0.047(3) 0.004(2) -0.011(3) 0.018(2)
O13 0.021(2) 0.023(2) 0.022(3) 0.005(2) -0.0038(19) 0.008(2)
O14 0.032(3) 0.038(3) 0.035(3) 0.007(2) 0.011(2) 0.024(2)
O15 0.026(3) 0.025(3) 0.032(3) -0.006(2) -0.010(2) 0.009(2)
O16 0.054(4) 0.040(3) 0.084(5) -0.010(3) -0.024(3) 0.026(3)
C1 0.054(5) 0.032(5) 0.048(6) 0.001(4) 0.008(4) 0.021(4)
C2 0.042(5) 0.043(5) 0.068(7) 0.002(5) 0.007(5) 0.024(4)
C3 0.047(5) 0.050(5) 0.040(5) 0.006(4) 0.004(4) 0.032(4)
C4 0.047(5) 0.028(4) 0.040(5) 0.003(4) -0.010(4) 0.019(4)
C5 0.058(6) 0.049(6) 0.065(7) 0.010(5) -0.015(5) 0.031(5)
C6 0.036(5) 0.028(4) 0.048(5) 0.003(4) -0.019(4) 0.007(4)
C7 0.049(5) 0.031(5) 0.040(5) 0.002(4) 0.002(4) 0.014(4)
C8 0.075(7) 0.042(6) 0.066(7) 0.016(5) 0.005(5) 0.041(5)
C9 0.040(5) 0.041(5) 0.047(6) 0.008(4) 0.000(4) 0.018(4)
C10 0.056(5) 0.045(5) 0.040(5) 0.010(4) 0.014(4) 0.032(5)
C11 0.030(4) 0.048(5) 0.046(5) 0.000(4) 0.010(4) 0.017(4)
C12 0.045(5) 0.043(5) 0.029(5) 0.009(4) -0.002(4) 0.024(4)
N1 0.040(4) 0.029(3) 0.030(4) 0.003(3) 0.005(3) 0.016(3)
N2 0.056(5) 0.032(4) 0.040(4) 0.006(3) 0.017(4) 0.016(4)
N3 0.035(3) 0.021(3) 0.033(4) -0.007(3) -0.005(3) 0.015(3)
N4 0.051(4) 0.027(4) 0.047(4) -0.002(3) -0.016(3) 0.013(3)
N5 0.041(4) 0.025(3) 0.031(4) 0.005(3) 0.007(3) 0.014(3)
N6 0.062(5) 0.028(4) 0.077(6) 0.004(4) 0.004(4) 0.023(4)
N7 0.041(4) 0.028(3) 0.032(4) 0.010(3) 0.008(3) 0.018(3)
N8 0.060(5) 0.045(4) 0.029(4) 0.011(3) 0.014(3) 0.025(4)

loop_
_atom_type_symbol
_atom_type_description
_atom_type_scat_dispersion_real
_atom_type_scat_dispersion_imag
_atom_type_scat_source
O O 0.0106 0.0060 'International Tables Vol C Tables 4.2.6.8 and 6.1.1.4'
Mo Mo -1.6832 0.6857 'International Tables Vol C Tables 4.2.6.8 and 6.1.1.4'
C C 0.0033 0.0016 'International Tables Vol C Tables 4.2.6.8 and 6.1.1.4'
N N 0.0061 0.0033 'International Tables Vol C Tables 4.2.6.8 and 6.1.1.4'
Cu Cu 0.3201 1.2651 'International Tables Vol C Tables 4.2.6.8 and 6.1.1.4'
As As 0.0499 2.0058 'International Tables Vol C Tables 4.2.6.8 and 6.1.1.4'
H H 0.0000 0.0000 'International Tables Vol C Tables 4.2.6.8 and 6.1.1.4'

loop_
_geom_angle_atom_site_label_1
_geom_angle_atom_site_label_2
_geom_angle_atom_site_label_3
_geom_angle
_geom_angle_site_symmetry_1
_geom_angle_site_symmetry_3
O5 Mo1 O4 105.6(2) . .
O5 Mo1 O3 102.4(2) . 5_557
O4 Mo1 O3 96.9(2) . 5_557
O5 Mo1 O3 93.2(2) . .
O4 Mo1 O3 101.9(2) . .
O3 Mo1 O3 151.4(2) 5_557 .
O5 Mo1 O1 157.8(2) . .
O4 Mo1 O1 94.0(2) . .
O3 Mo1 O1 84.97(17) 5_557 .
O3 Mo1 O1 72.45(17) . .
O5 Mo1 O1 88.4(2) . 5_557
O4 Mo1 O1 162.9(2) . 5_557
O3 Mo1 O1 70.19(16) 5_557 5_557
O3 Mo1 O1 86.66(17) . 5_557
O1 Mo1 O1 74.3(2) . 5_557
O12 Mo2 O11 104.9(2) . .
O12 Mo2 O13 95.5(2) . .
O11 Mo2 O13 102.22(19) . .
O12 Mo2 O10 101.8(2) . .
O11 Mo2 O10 96.04(19) . .
O13 Mo2 O10 150.64(17) . .
O12 Mo2 O7 92.5(2) . 3_565
O11 Mo2 O7 160.5(2) . 3_565
O13 Mo2 O7 84.49(16) . 3_565
O10 Mo2 O7 71.35(16) . 3_565
O12 Mo2 O6 162.8(2) . .
O11 Mo2 O6 89.06(19) . .
O13 Mo2 O6 71.41(16) . .
O10 Mo2 O6 86.25(16) . .
O7 Mo2 O6 75.59(15) 3_565 .
O15 Mo3 O14 105.8(2) . .
O15 Mo3 O13 97.06(19) . .
O14 Mo3 O13 101.7(2) . .
O15 Mo3 O10 101.71(19) . 2_665
O14 Mo3 O10 95.03(19) . 2_665
O13 Mo3 O10 150.39(17) . 2_665
O15 Mo3 O6 161.23(19) . .
O14 Mo3 O6 91.50(19) . .
O13 Mo3 O6 71.81(16) . .
O10 Mo3 O6 83.58(16) 2_665 .
O15 Mo3 O7 89.23(19) . .
O14 Mo3 O7 161.63(19) . .
O13 Mo3 O7 86.53(16) . .
O10 Mo3 O7 71.15(16) 2_665 .
O6 Mo3 O7 75.32(15) . .
O1 Cu1 O1 180.0(2) 2 5_557
O1 Cu1 O1 94.51(17) 2 3
O1 Cu1 O1 85.49(17) 5_557 3
O1 Cu1 O1 85.49(17) 2 4_557
O1 Cu1 O1 94.51(17) 5_557 4_557
O1 Cu1 O1 85.49(17) 3 4_557
O1 Cu1 O1 94.51(17) 2 .
O1 Cu1 O1 85.49(17) 5_557 .
O1 Cu1 O1 94.51(17) 3 .
O1 Cu1 O1 180.00(15) 4_557 .
O1 Cu1 O1 85.49(17) 2 6_557
O1 Cu1 O1 94.51(17) 5_557 6_557
O1 Cu1 O1 180.000(1) 3 6_557
O1 Cu1 O1 94.51(17) 4_557 6_557
O1 Cu1 O1 85.49(17) . 6_557
O7 Cu2 O7 94.53(17) 2_665 .
O7 Cu2 O7 94.53(17) 2_665 3_565
O7 Cu2 O7 94.53(17) . 3_565
O7 Cu2 O6 85.43(16) 2_665 2_665
O7 Cu2 O6 85.70(16) . 2_665
O7 Cu2 O6 179.77(19) 3_565 2_665
O7 Cu2 O6 85.70(16) 2_665 3_565
O7 Cu2 O6 179.77(17) . 3_565
O7 Cu2 O6 85.43(16) 3_565 3_565
O6 Cu2 O6 94.34(17) 2_665 3_565
O7 Cu2 O6 179.77(17) 2_665 .
O7 Cu2 O6 85.43(16) . .
O7 Cu2 O6 85.70(16) 3_565 .
O6 Cu2 O6 94.34(17) 2_665 .
O6 Cu2 O6 94.34(17) 3_565 .
N5 Cu3 N7 87.1(2) . .
N5 Cu3 N3 176.1(2) . .
N7 Cu3 N3 89.9(2) . .
N5 Cu3 N1 91.1(2) . .
N7 Cu3 N1 177.0(2) . .
N3 Cu3 N1 91.9(2) . .
N5 Cu3 O15 90.1(2) . .
N7 Cu3 O15 93.9(2) . .
N3 Cu3 O15 92.5(2) . .
N1 Cu3 O15 88.5(2) . .
O2 As1 O2 99.7(3) . 3
O2 As1 O1 98.0(2) . .
O2 As1 O1 100.0(2) 3 .
O9 As2 O9 99.3(3) . 2_665
O9 As2 O6 98.6(2) . .
O9 As2 O6 98.7(2) 2_665 .
O8 As3 O8 99.8(3) 3_565 .
O8 As3 O7 99.1(2) 3_565 .
O8 As3 O7 99.4(2) . .
As1 O1 Cu1 125.6(2) . .
As1 O1 Mo1 115.1(2) . .
Cu1 O1 Mo1 101.83(18) . .
As1 O1 Mo1 117.1(2) . 6_557
Cu1 O1 Mo1 98.31(18) . 6_557
Mo1 O1 Mo1 92.91(15) . 6_557
As1 O2 As1 132.2(3) . 2
Mo1 O3 Mo1 122.1(2) 6_557 .
As2 O6 Cu2 125.8(2) . .
As2 O6 Mo3 117.6(2) . .
Cu2 O6 Mo3 99.49(17) . .
As2 O6 Mo2 116.2(2) . .
Cu2 O6 Mo2 98.84(17) . .
Mo3 O6 Mo2 92.53(15) . .
As3 O7 Cu2 125.8(2) . .
As3 O7 Mo2 116.7(2) . 2_665
Cu2 O7 Mo2 99.86(18) . 2_665
As3 O7 Mo3 115.3(2) . .
Cu2 O7 Mo3 99.69(17) . .
Mo2 O7 Mo3 93.69(15) 2_665 .
As3 O8 As3 131.6(3) 2_665 .
As2 O9 As2 132.9(3) . 3_565
Mo3 O10 Mo2 121.1(2) 3_565 .
Mo3 O13 Mo2 121.8(2) . .
Mo3 O15 Cu3 159.3(3) . .
N1 C1 N2 111.2(7) . .
C3 C2 N2 105.8(7) . .
C2 C3 N1 110.0(7) . .
N3 C4 N4 111.6(7) . .
C6 C5 N4 105.2(7) . .
C5 C6 N3 110.8(7) . .
N5 C7 N6 111.5(8) . .
C9 C8 N6 105.1(8) . .
C8 C9 N5 110.3(8) . .
N8 C10 N7 112.4(7) . .
C12 C11 N8 105.0(7) . .
C11 C12 N7 110.8(7) . .
C1 N1 C3 104.5(6) . .
C1 N1 Cu3 128.4(5) . .
C3 N1 Cu3 127.0(5) . .
C1 N2 C2 108.5(7) . .
C4 N3 C6 105.6(6) . .
C4 N3 Cu3 125.8(5) . .
C6 N3 Cu3 128.2(5) . .
C4 N4 C5 106.8(6) . .
C7 N5 C9 105.0(7) . .
C7 N5 Cu3 123.6(5) . .
C9 N5 Cu3 128.9(5) . .
C7 N6 C8 108.1(7) . .
C10 N7 C12 103.7(6) . .
C10 N7 Cu3 129.0(5) . .
C12 N7 Cu3 127.1(5) . .
C10 N8 C11 108.1(7) . .

loop_
_geom_bond_atom_site_label_1
_geom_bond_atom_site_label_2
_geom_bond_distance
_geom_bond_site_symmetry_2
Mo1 O5 1.706(5) .
Mo1 O4 1.709(5) .
Mo1 O3 1.926(4) 5_557
Mo1 O3 1.940(4) .
Mo1 O1 2.279(4) .
Mo1 O1 2.387(4) 5_557
Mo2 O12 1.704(5) .
Mo2 O11 1.711(4) .
Mo2 O13 1.916(4) .
Mo2 O10 1.931(4) .
Mo2 O7 2.294(4) 3_565
Mo2 O6 2.318(4) .
Mo3 O15 1.714(4) .
Mo3 O14 1.715(4) .
Mo3 O13 1.908(4) .
Mo3 O10 1.924(4) 2_665
Mo3 O6 2.306(4) .
Mo3 O7 2.308(4) .
Cu1 O1 2.076(4) 2
Cu1 O1 2.076(4) 5_557
Cu1 O1 2.076(4) 3
Cu1 O1 2.076(4) 4_557
Cu1 O1 2.076(4) .
Cu1 O1 2.076(4) 6_557
Cu2 O7 2.074(4) 2_665
Cu2 O7 2.074(4) .
Cu2 O7 2.074(4) 3_565
Cu2 O6 2.082(4) 2_665
Cu2 O6 2.082(4) 3_565
Cu2 O6 2.082(4) .
Cu3 N5 1.993(6) .
Cu3 N7 2.007(6) .
Cu3 N3 2.007(5) .
Cu3 N1 2.007(6) .
Cu3 O15 2.418(4) .
As1 O2 1.766(5) .
As1 O2 1.784(5) 3
As1 O1 1.798(5) .
As2 O9 1.761(5) .
As2 O9 1.788(5) 2_665
As2 O6 1.807(4) .
As3 O8 1.781(5) 3_565
As3 O8 1.786(5) .
As3 O7 1.824(5) .
O1 Mo1 2.387(4) 6_557
O2 As1 1.784(5) 2
O3 Mo1 1.926(4) 6_557
O7 Mo2 2.294(4) 2_665
O8 As3 1.781(5) 2_665
O9 As2 1.788(5) 3_565
O10 Mo3 1.924(4) 3_565
C1 N1 1.311(9) .
C1 N2 1.328(9) .
C2 C3 1.340(11) .
C2 N2 1.342(10) .
C3 N1 1.382(9) .
C4 N3 1.297(9) .
C4 N4 1.323(8) .
C5 C6 1.322(10) .
C5 N4 1.385(10) .
C6 N3 1.358(8) .
C7 N5 1.307(9) .
C7 N6 1.328(10) .
C8 C9 1.347(11) .
C8 N6 1.358(11) .
C9 N5 1.368(9) .
C10 N8 1.313(9) .
C10 N7 1.317(9) .
C11 C12 1.345(10) .
C11 N8 1.360(10) .
C12 N7 1.373(9) .
